data_7206950
loop_
_publ_author_name
'Liu, Ying-Ying'
'Li, Jing'
'Ma, Jian-Fang'
'Ma, Ji-Cheng'
'Yang, Jin'

_publ_section_title
;
 A series of 1D, 2D and 3D coordination polymers based on a
 5-(benzonic-4-ylmethoxy)isophthalic acid: syntheses, structures and
 photoluminescence
;
_journal_issue 1
_journal_name_full CrystEngComm
_journal_page_first 169
_journal_paper_doi 10.1039/c1ce05639e
_journal_volume 14
_journal_year 2012
_chemical_formula_sum 'C46 H44 N12 O16 Zn2'
_chemical_formula_weight 1151.67
_chemical_name_systematic
;
?
;
_space_group_IT_number 2
_symmetry_cell_setting triclinic
_symmetry_space_group_name_Hall '-P 1'
_symmetry_space_group_name_H-M 'P -1'
_atom_sites_solution_hydrogens geom
_atom_sites_solution_primary direct
_atom_sites_solution_secondary difmap
_audit_creation_method SHELXL-97
_cell_angle_alpha 67.887(4)
_cell_angle_beta 87.405(4)
_cell_angle_gamma 71.034(4)
_cell_formula_units_Z 2
_cell_length_a 11.8109(6)
_cell_length_b 13.7859(5)
_cell_length_c 16.9387(6)
_cell_measurement_temperature 293(2)
_cell_volume 2407.1(2)
_computing_cell_refinement CrysAlis
_computing_data_collection 'CrysAlis (Oxford Diffraction, 2006)'
_computing_data_reduction CrysAlis
_computing_structure_refinement 'SHELXL-97 (Sheldrick, 1997)'
_computing_structure_solution 'SHELXS-97 (Sheldrick, 1997)'
_diffrn_ambient_temperature 293(2)
_diffrn_detector_area_resol_mean 10.0
_diffrn_measured_fraction_theta_full 0.995
_diffrn_measured_fraction_theta_max 0.839
_diffrn_measurement_device_type 'Oxford Diffraction Gemini R Ultra'
_diffrn_measurement_method '\w scan'
_diffrn_radiation_monochromator graphite
_diffrn_radiation_source 'fine-focus sealed tube'
_diffrn_radiation_type MoK\a
_diffrn_radiation_wavelength 0.71073
_diffrn_reflns_av_R_equivalents 0.0264
_diffrn_reflns_av_sigmaI/netI 0.0904
_diffrn_reflns_limit_h_max 15
_diffrn_reflns_limit_h_min -12
_diffrn_reflns_limit_k_max 17
_diffrn_reflns_limit_k_min -18
_diffrn_reflns_limit_l_max 20
_diffrn_reflns_limit_l_min -22
_diffrn_reflns_number 17725
_diffrn_reflns_theta_full 25.00
_diffrn_reflns_theta_max 29.22
_diffrn_reflns_theta_min 2.80
_exptl_absorpt_coefficient_mu 1.083
_exptl_absorpt_correction_T_max 0.86
_exptl_absorpt_correction_T_min 0.78
_exptl_absorpt_correction_type multi-scan
_exptl_absorpt_process_details
;
CrysAlis (Oxford Diffraction, 2006)
;
_exptl_crystal_colour colorless
_exptl_crystal_density_diffrn 1.589
_exptl_crystal_density_method 'not measured'
_exptl_crystal_description block
_exptl_crystal_F_000 1184
_exptl_crystal_size_max 0.24
_exptl_crystal_size_mid 0.19
_exptl_crystal_size_min 0.14
_refine_diff_density_max 0.531
_refine_diff_density_min -0.616
_refine_diff_density_rms 0.062
_refine_ls_extinction_method none
_refine_ls_goodness_of_fit_ref 0.834
_refine_ls_hydrogen_treatment mixed
_refine_ls_matrix_type full
_refine_ls_number_parameters 697
_refine_ls_number_reflns 10961
_refine_ls_number_restraints 5
_refine_ls_restrained_S_all 0.834
_refine_ls_R_factor_all 0.0790
_refine_ls_R_factor_gt 0.0398
_refine_ls_shift/su_max 0.002
_refine_ls_shift/su_mean 0.000
_refine_ls_structure_factor_coef Fsqd
_refine_ls_weighting_details 'calc w=1/[\s^2^(Fo^2^)+(0.0411P)^2^+0.0000P] where P=(Fo^2^+2Fc^2^)/3'
_refine_ls_weighting_scheme calc
_refine_ls_wR_factor_gt 0.0842
_refine_ls_wR_factor_ref 0.0892
_reflns_number_gt 6078
_reflns_number_total 10961
_reflns_threshold_expression >2sigma(I)
_cod_data_source_file c1ce05639e.txt
_cod_data_source_block 4
_cod_depositor_comments
;
The following automatic conversions were performed:

'_symmetry_cell_setting' value 'Triclinic' changed to 'triclinic'
according to /home/saulius/struct/CIF-dictionaries/cif_core.dic
dictionary named 'cif_core.dic' version 2.4.1 from 2010-06-29.

Automatic conversion script
Id: cif_fix_values 1715 2011-07-08 13:25:40Z adriana 
;
_cod_original_sg_symbol_H-M P-1
_cod_database_code 7206950

loop_
_symmetry_equiv_pos_as_xyz
'x, y, z'
'-x, -y, -z'

loop_
_atom_site_label
_atom_site_type_symbol
_atom_site_fract_x
_atom_site_fract_y
_atom_site_fract_z
_atom_site_U_iso_or_equiv
_atom_site_adp_type
_atom_site_occupancy
_atom_site_symmetry_multiplicity
_atom_site_calc_flag
_atom_site_refinement_flags
Zn1 Zn 0.67469(3) 0.20239(2) 0.20331(2) 0.02985(10) Uani 1 1 d .
Zn2 Zn 0.84193(3) 0.82033(2) 0.28917(2) 0.03002(10) Uani 1 1 d .
C1 C 1.0004(4) -0.5491(2) -0.1311(2) 0.0556(10) Uani 1 1 d .
C2 C 0.9317(3) -0.4407(2) -0.1249(2) 0.0469(9) Uani 1 1 d .
C3 C 0.8086(3) -0.4037(3) -0.1314(2) 0.0592(10) Uani 1 1 d .
H3 H 0.7670 -0.4490 -0.1348 0.071 Uiso 1 1 calc R
C4 C 0.7457(3) -0.2979(2) -0.1329(2) 0.0576(10) Uani 1 1 d .
H4 H 0.6621 -0.2731 -0.1375 0.069 Uiso 1 1 calc R
C5 C 0.8059(3) -0.2297(2) -0.1277(2) 0.0426(8) Uani 1 1 d .
C6 C 0.9314(3) -0.2700(2) -0.1184(2) 0.0552(9) Uani 1 1 d .
H6 H 0.9734 -0.2266 -0.1118 0.066 Uiso 1 1 calc R
C7 C 0.9929(3) -0.3719(3) -0.1190(2) 0.0573(10) Uani 1 1 d .
H7 H 1.0764 -0.3962 -0.1153 0.069 Uiso 1 1 calc R
C8 C 0.7383(3) -0.1157(2) -0.1307(2) 0.0512(9) Uani 1 1 d .
H8A H 0.7598 -0.0613 -0.1791 0.061 Uiso 1 1 calc R
H8B H 0.6527 -0.1013 -0.1387 0.061 Uiso 1 1 calc R
C9 C 0.8801(2) 0.01928(19) -0.11561(17) 0.0299(7) Uani 1 1 d .
H9 H 0.9034 -0.0081 -0.1584 0.036 Uiso 1 1 calc R
C10 C 0.8046(2) -0.02102(18) -0.05729(18) 0.0299(7) Uani 1 1 d .
C11 C 0.7705(2) 0.01981(18) 0.00699(17) 0.0273(6) Uani 1 1 d .
H11 H 0.7180 -0.0057 0.0454 0.033 Uiso 1 1 calc R
C12 C 0.8144(2) 0.09830(18) 0.01401(16) 0.0256(6) Uani 1 1 d .
C13 C 0.8893(2) 0.13856(19) -0.04476(16) 0.0265(6) Uani 1 1 d .
H13 H 0.9185 0.1915 -0.0403 0.032 Uiso 1 1 calc R
C14 C 0.9214(2) 0.10071(18) -0.11046(16) 0.0246(6) Uani 1 1 d .
C15 C 1.0035(2) 0.14561(19) -0.17210(17) 0.0264(6) Uani 1 1 d .
C16 C 0.7808(2) 0.14273(19) 0.08370(17) 0.0284(7) Uani 1 1 d .
C17 C 0.5989(2) 0.53976(18) 0.04488(17) 0.0260(6) Uani 1 1 d .
H17 H 0.6144 0.5979 0.0008 0.031 Uiso 1 1 calc R
C18 C 0.5172(3) 0.4453(2) 0.15123(19) 0.0359(7) Uani 1 1 d .
H18 H 0.4642 0.4296 0.1927 0.043 Uiso 1 1 calc R
C19 C 0.4176(3) 0.6525(2) 0.0857(2) 0.0478(8) Uani 1 1 d .
H19A H 0.3459 0.6391 0.1106 0.057 Uiso 1 1 calc R
H19B H 0.3965 0.6979 0.0253 0.057 Uiso 1 1 calc R
C20 C 0.4595(3) 0.7159(2) 0.1280(2) 0.0423(8) Uani 1 1 d .
H20A H 0.3899 0.7730 0.1344 0.051 Uiso 1 1 calc R
H20B H 0.4969 0.6653 0.1849 0.051 Uiso 1 1 calc R
C21 C 0.5479(3) 0.7700(2) 0.0787(2) 0.0461(8) Uani 1 1 d .
H21A H 0.6147 0.7145 0.0679 0.055 Uiso 1 1 calc R
H21B H 0.5087 0.8264 0.0240 0.055 Uiso 1 1 calc R
C22 C 0.5196(2) 0.9068(2) 0.14363(19) 0.0281(6) Uani 1 1 d .
H22 H 0.4389 0.9461 0.1249 0.034 Uiso 1 1 calc R
C23 C 0.7012(3) 0.7872(2) 0.16470(18) 0.0326(7) Uani 1 1 d .
H23 H 0.7661 0.7290 0.1615 0.039 Uiso 1 1 calc R
C24 C 0.8625(3) 0.5827(2) 0.41233(18) 0.0361(7) Uani 1 1 d .
H24 H 0.7915 0.6091 0.4352 0.043 Uiso 1 1 calc R
C25 C 1.0090(3) 0.5801(2) 0.33708(19) 0.0361(7) Uani 1 1 d .
H25 H 1.0635 0.5999 0.2981 0.043 Uiso 1 1 calc R
C26 C 1.0609(3) 0.3084(2) 0.3530(2) 0.0385(7) Uani 1 1 d .
H26A H 1.0195 0.3589 0.2973 0.046 Uiso 1 1 calc R
H26B H 1.1284 0.2514 0.3446 0.046 Uiso 1 1 calc R
C27 C 0.9764(3) 0.2547(2) 0.4069(2) 0.0417(8) Uani 1 1 d .
H27A H 1.0193 0.1991 0.4609 0.050 Uiso 1 1 calc R
H27B H 0.9118 0.3104 0.4193 0.050 Uiso 1 1 calc R
C28 C 1.1082(3) 0.3719(2) 0.3920(2) 0.0433(8) Uani 1 1 d .
H28A H 1.1359 0.3258 0.4516 0.052 Uiso 1 1 calc R
H28B H 1.1765 0.3875 0.3627 0.052 Uiso 1 1 calc R
C29 C 0.8224(3) 0.2428(2) 0.31829(19) 0.0332(7) Uani 1 1 d .
H29 H 0.7646 0.3111 0.3101 0.040 Uiso 1 1 calc R
C30 C 0.9167(3) 0.0884(2) 0.3138(2) 0.0445(8) Uani 1 1 d .
H30 H 0.9361 0.0258 0.3003 0.053 Uiso 1 1 calc R
C31 C 0.7168(3) 0.8598(2) 0.41552(18) 0.0328(7) Uani 1 1 d .
C32 C 0.6795(2) 0.89267(19) 0.49040(17) 0.0268(6) Uani 1 1 d .
C33 C 0.6045(2) 0.84412(19) 0.54437(17) 0.0298(7) Uani 1 1 d .
H33 H 0.5763 0.7953 0.5322 0.036 Uiso 1 1 calc R
C34 C 0.5712(2) 0.86769(19) 0.61648(17) 0.0287(7) Uani 1 1 d .
C35 C 0.6117(2) 0.9426(2) 0.63289(18) 0.0327(7) Uani 1 1 d .
H35 H 0.5902 0.9589 0.6811 0.039 Uiso 1 1 calc R
C36 C 0.6839(3) 0.9933(2) 0.57779(18) 0.0339(7) Uani 1 1 d .
C37 C 0.7198(2) 0.96734(19) 0.50722(18) 0.0332(7) Uani 1 1 d .
H37 H 0.7706 0.9997 0.4714 0.040 Uiso 1 1 calc R
C38 C 0.4895(2) 0.8164(2) 0.67435(18) 0.0323(7) Uani 1 1 d .
C39 C 0.7623(3) 1.1425(2) 0.5386(2) 0.0484(9) Uani 1 1 d .
H39A H 0.7227 1.1681 0.4820 0.058 Uiso 1 1 calc R
H39B H 0.8475 1.1062 0.5374 0.058 Uiso 1 1 calc R
C40 C 0.7426(3) 1.2382(2) 0.5660(2) 0.0426(8) Uani 1 1 d .
C41 C 0.7775(3) 1.2189(2) 0.6494(2) 0.0566(10) Uani 1 1 d .
H41 H 0.8211 1.1472 0.6863 0.068 Uiso 1 1 calc R
C42 C 0.7486(3) 1.3040(2) 0.6780(2) 0.0509(9) Uani 1 1 d .
H42 H 0.7705 1.2897 0.7344 0.061 Uiso 1 1 calc R
C43 C 0.6867(3) 1.4114(2) 0.6227(2) 0.0399(8) Uani 1 1 d .
C44 C 0.6567(3) 1.4322(2) 0.5390(2) 0.0454(8) Uani 1 1 d .
H44 H 0.6173 1.5046 0.5014 0.055 Uiso 1 1 calc R
C45 C 0.6848(3) 1.3458(2) 0.5102(2) 0.0470(8) Uani 1 1 d .
H45 H 0.6647 1.3606 0.4535 0.056 Uiso 1 1 calc R
C46 C 0.6483(3) 1.5024(3) 0.6567(2) 0.0466(8) Uani 1 1 d .
N1 N 0.8118(2) 0.17206(17) 0.28533(14) 0.0316(6) Uani 1 1 d .
N2 N 0.9895(2) 0.10134(19) 0.36201(19) 0.0518(8) Uani 1 1 d .
N3 N 0.9256(2) 0.20248(17) 0.36388(16) 0.0354(6) Uani 1 1 d .
N4 N 1.0173(2) 0.47646(17) 0.38674(16) 0.0348(6) Uani 1 1 d .
N5 N 0.9238(2) 0.47682(18) 0.43589(17) 0.0430(7) Uani 1 1 d .
N6 N 0.9117(2) 0.65088(16) 0.35136(15) 0.0331(6) Uani 1 1 d .
N7 N 0.5872(3) 0.9222(2) 0.1917(2) 0.0638(9) Uani 1 1 d .
N8 N 0.70461(19) 0.84862(16) 0.20834(14) 0.0292(6) Uani 1 1 d .
N9 N 0.5928(2) 0.82050(18) 0.12662(16) 0.0389(6) Uani 1 1 d .
N10 N 0.5088(2) 0.54578(16) 0.09524(16) 0.0384(6) Uani 1 1 d .
N11 N 0.6605(3) 0.4336(2) 0.0714(2) 0.0649(9) Uani 1 1 d .
N12 N 0.6127(2) 0.37060(16) 0.13903(14) 0.0325(6) Uani 1 1 d .
O1 O 0.9368(2) -0.61491(17) -0.11794(17) 0.0707(8) Uani 1 1 d .
H1 H 0.9784 -0.6731 -0.1220 0.106 Uiso 1 1 calc R
O2 O 1.1031(2) -0.57079(19) -0.1503(2) 0.0824(9) Uani 1 1 d .
O3 O 0.7645(2) -0.10477(14) -0.05399(13) 0.0472(6) Uani 1 1 d .
O4 O 1.04239(16) 0.10396(14) -0.22736(12) 0.0333(5) Uani 1 1 d .
O5 O 1.03273(17) 0.22365(14) -0.16890(13) 0.0388(5) Uani 1 1 d .
O6 O 0.69622(18) 0.11950(14) 0.12790(12) 0.0391(5) Uani 1 1 d .
O7 O 0.83169(19) 0.20270(16) 0.09344(13) 0.0452(6) Uani 1 1 d .
O8 O 0.80099(18) 0.88922(14) 0.37481(12) 0.0401(5) Uani 1 1 d .
O9 O 0.6686(2) 0.80179(17) 0.39845(14) 0.0489(6) Uani 1 1 d .
O10 O 0.46331(18) 0.73998(14) 0.66611(13) 0.0435(6) Uani 1 1 d .
O11 O 0.44992(17) 0.85345(14) 0.73224(13) 0.0387(5) Uani 1 1 d .
O12 O 0.7125(2) 1.06872(16) 0.59964(14) 0.0532(6) Uani 1 1 d .
O13 O 0.6863(2) 1.49086(19) 0.72567(18) 0.0685(7) Uani 1 1 d .
O14 O 0.5704(2) 1.59321(17) 0.60454(16) 0.0657(7) Uani 1 1 d .
H14 H 0.5524 1.6401 0.6258 0.098 Uiso 1 1 calc R
O1W O 1.2854(4) -0.5024(2) -0.2746(2) 0.1031(11) Uani 1 1 d D
H1B H 1.330(4) -0.548(3) -0.293(3) 0.155 Uiso 1 1 d D
H1A H 1.245(5) -0.517(4) -0.233(3) 0.155 Uiso 1 1 d D
O2W O 0.5687(3) 0.6752(2) 0.3420(2) 0.0785(8) Uani 1 1 d D
H2A H 0.583(4) 0.718(3) 0.365(3) 0.118 Uiso 1 1 d D
H2B H 0.492(2) 0.705(4) 0.348(3) 0.118 Uiso 1 1 d D

loop_
_atom_site_aniso_label
_atom_site_aniso_U_11
_atom_site_aniso_U_22
_atom_site_aniso_U_33
_atom_site_aniso_U_23
_atom_site_aniso_U_13
_atom_site_aniso_U_12
Zn1 0.0358(2) 0.03193(17) 0.0299(2) -0.01865(14) 0.01168(16) -0.01466(15)
Zn2 0.0364(2) 0.03047(17) 0.0296(2) -0.01697(14) 0.01276(16) -0.01417(15)
C1 0.071(3) 0.0414(18) 0.057(2) -0.0255(16) 0.017(2) -0.0147(19)
C2 0.052(2) 0.0364(16) 0.059(2) -0.0280(15) 0.0153(18) -0.0127(16)
C3 0.055(2) 0.0511(19) 0.092(3) -0.0440(19) 0.019(2) -0.0257(18)
C4 0.044(2) 0.0502(19) 0.097(3) -0.0464(19) 0.018(2) -0.0189(17)
C5 0.044(2) 0.0389(16) 0.054(2) -0.0293(15) 0.0095(17) -0.0123(15)
C6 0.052(2) 0.0500(19) 0.081(3) -0.0391(18) 0.006(2) -0.0216(18)
C7 0.042(2) 0.0524(19) 0.079(3) -0.0394(18) 0.0025(19) -0.0007(17)
C8 0.051(2) 0.0426(17) 0.067(3) -0.0300(16) 0.0037(19) -0.0136(16)
C9 0.0354(17) 0.0256(13) 0.0278(16) -0.0150(11) 0.0085(13) -0.0042(12)
C10 0.0364(17) 0.0198(12) 0.0342(17) -0.0130(11) 0.0087(14) -0.0078(12)
C11 0.0285(16) 0.0260(13) 0.0258(16) -0.0096(11) 0.0112(13) -0.0085(12)
C12 0.0287(16) 0.0231(12) 0.0236(15) -0.0106(11) 0.0076(13) -0.0055(12)
C13 0.0281(16) 0.0239(13) 0.0272(16) -0.0112(11) 0.0054(13) -0.0069(12)
C14 0.0276(15) 0.0202(12) 0.0232(15) -0.0090(10) 0.0065(12) -0.0041(11)
C15 0.0256(15) 0.0228(13) 0.0252(16) -0.0080(11) 0.0048(13) -0.0026(12)
C16 0.0310(16) 0.0236(13) 0.0254(16) -0.0101(11) 0.0048(14) -0.0021(12)
C17 0.0344(16) 0.0110(12) 0.0267(15) 0.0000(10) 0.0056(13) -0.0092(11)
C18 0.0400(18) 0.0326(15) 0.0379(19) -0.0173(13) 0.0076(15) -0.0119(14)
C19 0.047(2) 0.0337(16) 0.058(2) -0.0177(14) -0.0156(17) -0.0043(15)
C20 0.048(2) 0.0317(15) 0.048(2) -0.0186(13) -0.0029(17) -0.0092(15)
C21 0.053(2) 0.0475(17) 0.048(2) -0.0275(15) -0.0009(17) -0.0174(17)
C22 0.0118(14) 0.0278(13) 0.0463(19) -0.0247(13) -0.0103(13) 0.0053(12)
C23 0.0382(19) 0.0268(14) 0.0343(18) -0.0155(12) 0.0080(15) -0.0091(13)
C24 0.0369(18) 0.0359(16) 0.0393(19) -0.0173(13) 0.0103(15) -0.0142(14)
C25 0.0378(18) 0.0329(15) 0.0398(19) -0.0136(13) 0.0100(15) -0.0160(14)
C26 0.0395(18) 0.0357(15) 0.045(2) -0.0198(13) 0.0068(16) -0.0133(14)
C27 0.052(2) 0.0432(16) 0.0392(19) -0.0207(14) 0.0027(16) -0.0210(16)
C28 0.0325(18) 0.0337(16) 0.062(2) -0.0180(14) -0.0022(16) -0.0083(14)
C29 0.0371(19) 0.0297(14) 0.0356(18) -0.0183(13) 0.0060(15) -0.0083(14)
C30 0.040(2) 0.0343(16) 0.064(2) -0.0284(15) 0.0010(18) -0.0068(15)
C31 0.0381(18) 0.0292(14) 0.0305(17) -0.0147(12) 0.0105(15) -0.0077(14)
C32 0.0309(16) 0.0244(13) 0.0249(16) -0.0115(11) 0.0083(13) -0.0072(12)
C33 0.0355(17) 0.0256(13) 0.0304(17) -0.0152(12) 0.0081(14) -0.0083(13)
C34 0.0262(16) 0.0275(13) 0.0305(17) -0.0120(11) 0.0094(13) -0.0064(12)
C35 0.0408(18) 0.0344(14) 0.0287(17) -0.0195(12) 0.0155(14) -0.0130(13)
C36 0.0442(18) 0.0322(14) 0.0356(18) -0.0209(12) 0.0151(15) -0.0180(14)
C37 0.0377(18) 0.0287(14) 0.0365(18) -0.0158(12) 0.0170(15) -0.0133(13)
C38 0.0316(17) 0.0325(15) 0.0314(17) -0.0139(12) 0.0097(14) -0.0079(13)
C39 0.061(2) 0.0430(17) 0.051(2) -0.0237(15) 0.0200(18) -0.0259(16)
C40 0.045(2) 0.0388(16) 0.052(2) -0.0244(15) 0.0137(17) -0.0176(15)
C41 0.069(3) 0.0378(17) 0.056(2) -0.0168(16) -0.009(2) -0.0077(17)
C42 0.057(2) 0.0480(19) 0.051(2) -0.0253(16) -0.0060(18) -0.0134(17)
C43 0.0399(19) 0.0406(17) 0.046(2) -0.0226(14) 0.0082(16) -0.0154(15)
C44 0.054(2) 0.0319(15) 0.047(2) -0.0154(14) 0.0084(17) -0.0105(15)
C45 0.058(2) 0.0469(18) 0.0366(19) -0.0176(15) 0.0113(17) -0.0176(17)
C46 0.045(2) 0.053(2) 0.053(2) -0.0277(18) 0.0112(19) -0.0235(18)
N1 0.0365(15) 0.0321(12) 0.0319(14) -0.0179(10) 0.0080(12) -0.0126(12)
N2 0.0448(18) 0.0406(14) 0.074(2) -0.0274(14) -0.0061(16) -0.0107(13)
N3 0.0396(16) 0.0318(12) 0.0423(16) -0.0207(11) 0.0051(13) -0.0140(12)
N4 0.0329(14) 0.0312(12) 0.0434(16) -0.0168(11) 0.0023(12) -0.0115(11)
N5 0.0433(16) 0.0368(14) 0.0496(17) -0.0148(11) 0.0091(14) -0.0172(12)
N6 0.0358(14) 0.0309(12) 0.0347(15) -0.0147(10) 0.0071(12) -0.0115(11)
N7 0.065(2) 0.0505(16) 0.070(2) -0.0221(15) 0.0256(19) -0.0159(16)
N8 0.0296(14) 0.0252(11) 0.0326(14) -0.0127(10) 0.0092(11) -0.0079(10)
N9 0.0403(17) 0.0385(13) 0.0427(17) -0.0227(11) 0.0017(13) -0.0103(12)
N10 0.0442(16) 0.0278(12) 0.0420(16) -0.0146(11) -0.0074(13) -0.0074(12)
N11 0.078(2) 0.081(2) 0.056(2) -0.0326(16) 0.0116(18) -0.0464(19)
N12 0.0416(15) 0.0294(11) 0.0302(14) -0.0132(10) 0.0084(12) -0.0149(11)
O1 0.0892(19) 0.0428(12) 0.098(2) -0.0428(13) 0.0418(16) -0.0307(13)
O2 0.0654(18) 0.0621(16) 0.132(3) -0.0617(16) 0.0379(18) -0.0125(14)
O3 0.0728(16) 0.0423(11) 0.0463(14) -0.0291(10) 0.0222(12) -0.0321(11)
O4 0.0391(12) 0.0397(10) 0.0321(11) -0.0228(8) 0.0178(10) -0.0183(9)
O5 0.0491(13) 0.0321(10) 0.0452(13) -0.0211(9) 0.0249(11) -0.0213(10)
O6 0.0491(13) 0.0454(11) 0.0381(12) -0.0280(9) 0.0248(11) -0.0236(10)
O7 0.0531(14) 0.0564(12) 0.0485(14) -0.0368(11) 0.0209(11) -0.0290(11)
O8 0.0492(13) 0.0458(11) 0.0397(13) -0.0278(9) 0.0262(11) -0.0237(10)
O9 0.0644(15) 0.0630(13) 0.0466(14) -0.0393(11) 0.0255(12) -0.0368(12)
O10 0.0545(14) 0.0388(11) 0.0516(14) -0.0272(10) 0.0269(11) -0.0249(10)
O11 0.0433(12) 0.0505(11) 0.0397(12) -0.0293(9) 0.0262(10) -0.0265(10)
O12 0.0879(17) 0.0550(12) 0.0479(14) -0.0349(11) 0.0315(13) -0.0487(13)
O13 0.0712(18) 0.0736(16) 0.074(2) -0.0499(15) 0.0026(15) -0.0147(14)
O14 0.0892(19) 0.0406(12) 0.0652(17) -0.0301(12) 0.0025(15) -0.0069(13)
O1W 0.126(3) 0.0543(16) 0.119(3) -0.0284(17) -0.003(2) -0.0222(19)
O2W 0.081(2) 0.0838(19) 0.084(2) -0.0338(15) 0.0088(18) -0.0431(18)

loop_
_atom_type_symbol
_atom_type_description
_atom_type_scat_dispersion_real
_atom_type_scat_dispersion_imag
_atom_type_scat_source
C C 0.0033 0.0016 'International Tables Vol C Tables 4.2.6.8 and 6.1.1.4'
H H 0.0000 0.0000 'International Tables Vol C Tables 4.2.6.8 and 6.1.1.4'
N N 0.0061 0.0033 'International Tables Vol C Tables 4.2.6.8 and 6.1.1.4'
O O 0.0106 0.0060 'International Tables Vol C Tables 4.2.6.8 and 6.1.1.4'
Zn Zn 0.2839 1.4301 'International Tables Vol C Tables 4.2.6.8 and 6.1.1.4'

loop_
_geom_angle_atom_site_label_1
_geom_angle_atom_site_label_2
_geom_angle_atom_site_label_3
_geom_angle
_geom_angle_site_symmetry_1
_geom_angle_site_symmetry_3
O6 Zn1 O11 96.01(8) . 2_666
O6 Zn1 N1 120.20(8) . .
O11 Zn1 N1 109.63(9) 2_666 .
O6 Zn1 N12 113.41(9) . .
O11 Zn1 N12 112.08(8) 2_666 .
N1 Zn1 N12 105.38(9) . .
O6 Zn1 C16 28.50(8) . .
O11 Zn1 C16 124.45(9) 2_666 .
N1 Zn1 C16 103.61(9) . .
N12 Zn1 C16 99.86(8) . .
O8 Zn2 O4 99.01(7) . 2_765
O8 Zn2 N8 116.03(8) . .
O4 Zn2 N8 111.09(8) 2_765 .
O8 Zn2 N6 109.18(8) . .
O4 Zn2 N6 116.09(8) 2_765 .
N8 Zn2 N6 105.78(9) . .
O2 C1 O1 124.0(3) . .
O2 C1 C2 122.7(3) . .
O1 C1 C2 113.2(3) . .
C3 C2 C7 119.2(3) . .
C3 C2 C1 120.8(3) . .
C7 C2 C1 119.8(3) . .
C2 C3 C4 120.0(3) . .
C2 C3 H3 120.0 . .
C4 C3 H3 120.0 . .
C5 C4 C3 120.8(3) . .
C5 C4 H4 119.6 . .
C3 C4 H4 119.6 . .
C4 C5 C6 118.6(3) . .
C4 C5 C8 120.7(3) . .
C6 C5 C8 120.7(3) . .
C7 C6 C5 120.7(3) . .
C7 C6 H6 119.7 . .
C5 C6 H6 119.7 . .
C6 C7 C2 120.7(3) . .
C6 C7 H7 119.7 . .
C2 C7 H7 119.7 . .
O3 C8 C5 111.0(3) . .
O3 C8 H8A 109.4 . .
C5 C8 H8A 109.4 . .
O3 C8 H8B 109.4 . .
C5 C8 H8B 109.4 . .
H8A C8 H8B 108.0 . .
C10 C9 C14 120.2(2) . .
C10 C9 H9 119.9 . .
C14 C9 H9 119.9 . .
O3 C10 C9 124.7(2) . .
O3 C10 C11 115.6(2) . .
C9 C10 C11 119.6(2) . .
C12 C11 C10 120.3(2) . .
C12 C11 H11 119.8 . .
C10 C11 H11 119.8 . .
C13 C12 C11 119.7(2) . .
C13 C12 C16 118.7(2) . .
C11 C12 C16 121.6(2) . .
C12 C13 C14 120.5(2) . .
C12 C13 H13 119.7 . .
C14 C13 H13 119.7 . .
C13 C14 C9 119.5(2) . .
C13 C14 C15 118.8(2) . .
C9 C14 C15 121.6(2) . .
O5 C15 O4 121.0(2) . .
O5 C15 C14 119.8(2) . .
O4 C15 C14 119.2(2) . .
O7 C16 O6 122.8(2) . .
O7 C16 C12 119.5(2) . .
O6 C16 C12 117.7(3) . .
O7 C16 Zn1 75.20(15) . .
O6 C16 Zn1 47.63(12) . .
C12 C16 Zn1 164.9(2) . .
N11 C17 N10 104.5(2) . .
N11 C17 H17 127.8 . .
N10 C17 H17 127.8 . .
N12 C18 N10 109.6(2) . .
N12 C18 H18 125.2 . .
N10 C18 H18 125.2 . .
N10 C19 C20 113.1(3) . .
N10 C19 H19A 109.0 . .
C20 C19 H19A 109.0 . .
N10 C19 H19B 109.0 . .
C20 C19 H19B 109.0 . .
H19A C19 H19B 107.8 . .
C21 C20 C19 113.7(3) . .
C21 C20 H20A 108.8 . .
C19 C20 H20A 108.8 . .
C21 C20 H20B 108.8 . .
C19 C20 H20B 108.8 . .
H20A C20 H20B 107.7 . .
N9 C21 C20 110.8(3) . .
N9 C21 H21A 109.5 . .
C20 C21 H21A 109.5 . .
N9 C21 H21B 109.5 . .
C20 C21 H21B 109.5 . .
H21A C21 H21B 108.1 . .
N7 C22 N9 103.8(2) . .
N7 C22 H22 128.1 . .
N9 C22 H22 128.1 . .
N9 C23 N8 110.4(2) . .
N9 C23 H23 124.8 . .
N8 C23 H23 124.8 . .
N5 C24 N6 114.2(2) . .
N5 C24 H24 122.9 . .
N6 C24 H24 122.9 . .
N6 C25 N4 110.0(2) . .
N6 C25 H25 125.0 . .
N4 C25 H25 125.0 . .
C27 C26 C28 113.5(3) . .
C27 C26 H26A 108.9 . .
C28 C26 H26A 108.9 . .
C27 C26 H26B 108.9 . .
C28 C26 H26B 108.9 . .
H26A C26 H26B 107.7 . .
N3 C27 C26 111.6(2) . .
N3 C27 H27A 109.3 . .
C26 C27 H27A 109.3 . .
N3 C27 H27B 109.3 . .
C26 C27 H27B 109.3 . .
H27A C27 H27B 108.0 . .
N4 C28 C26 112.6(2) . .
N4 C28 H28A 109.1 . .
C26 C28 H28A 109.1 . .
N4 C28 H28B 109.1 . .
C26 C28 H28B 109.1 . .
H28A C28 H28B 107.8 . .
N3 C29 N1 110.4(2) . .
N3 C29 H29 124.8 . .
N1 C29 H29 124.8 . .
N2 C30 N1 115.1(2) . .
N2 C30 H30 122.5 . .
N1 C30 H30 122.5 . .
O9 C31 O8 123.0(3) . .
O9 C31 C32 119.1(2) . .
O8 C31 C32 117.9(3) . .
C33 C32 C37 120.0(2) . .
C33 C32 C31 118.1(2) . .
C37 C32 C31 121.9(2) . .
C32 C33 C34 120.6(3) . .
C32 C33 H33 119.7 . .
C34 C33 H33 119.7 . .
C35 C34 C33 119.1(2) . .
C35 C34 C38 120.1(2) . .
C33 C34 C38 120.8(3) . .
C36 C35 C34 120.2(3) . .
C36 C35 H35 119.9 . .
C34 C35 H35 119.9 . .
O12 C36 C35 114.0(2) . .
O12 C36 C37 125.4(2) . .
C35 C36 C37 120.6(3) . .
C36 C37 C32 119.4(2) . .
C36 C37 H37 120.3 . .
C32 C37 H37 120.3 . .
O10 C38 O11 122.3(2) . .
O10 C38 C34 120.7(2) . .
O11 C38 C34 117.0(2) . .
O12 C39 C40 106.1(2) . .
O12 C39 H39A 110.5 . .
C40 C39 H39A 110.5 . .
O12 C39 H39B 110.5 . .
C40 C39 H39B 110.5 . .
H39A C39 H39B 108.7 . .
C45 C40 C41 119.0(3) . .
C45 C40 C39 120.7(3) . .
C41 C40 C39 120.3(3) . .
C42 C41 C40 120.9(3) . .
C42 C41 H41 119.5 . .
C40 C41 H41 119.5 . .
C41 C42 C43 119.8(3) . .
C41 C42 H42 120.1 . .
C43 C42 H42 120.1 . .
C44 C43 C42 119.7(3) . .
C44 C43 C46 121.2(3) . .
C42 C43 C46 119.1(3) . .
C43 C44 C45 120.5(3) . .
C43 C44 H44 119.8 . .
C45 C44 H44 119.8 . .
C40 C45 C44 120.0(3) . .
C40 C45 H45 120.0 . .
C44 C45 H45 120.0 . .
O13 C46 O14 124.1(3) . .
O13 C46 C43 122.8(3) . .
O14 C46 C43 113.1(3) . .
C29 N1 C30 102.5(3) . .
C29 N1 Zn1 124.98(19) . .
C30 N1 Zn1 132.20(19) . .
C30 N2 N3 102.2(2) . .
C29 N3 N2 109.9(2) . .
C29 N3 C27 128.6(2) . .
N2 N3 C27 121.4(3) . .
C25 N4 N5 110.0(2) . .
C25 N4 C28 129.2(2) . .
N5 N4 C28 120.8(2) . .
C24 N5 N4 103.0(2) . .
C25 N6 C24 102.8(2) . .
C25 N6 Zn2 128.91(18) . .
C24 N6 Zn2 128.02(18) . .
C22 N7 N8 114.1(3) . .
C23 N8 N7 101.6(3) . .
C23 N8 Zn2 126.14(19) . .
N7 N8 Zn2 131.7(2) . .
C23 N9 C22 110.2(3) . .
C23 N9 C21 128.1(2) . .
C22 N9 C21 121.5(3) . .
C18 N10 C17 110.3(2) . .
C18 N10 C19 128.1(3) . .
C17 N10 C19 121.6(2) . .
C17 N11 N12 112.3(2) . .
C18 N12 N11 103.3(2) . .
C18 N12 Zn1 128.91(18) . .
N11 N12 Zn1 127.75(18) . .
C1 O1 H1 109.5 . .
C10 O3 C8 120.2(2) . .
C15 O4 Zn2 105.65(16) . 2_765
C16 O6 Zn1 103.88(17) . .
C31 O8 Zn2 108.46(18) . .
C38 O11 Zn1 115.28(17) . 2_666
C36 O12 C39 118.4(2) . .
C46 O14 H14 109.5 . .
H1B O1W H1A 127(4) . .
H2A O2W H2B 86(4) . .

loop_
_geom_bond_atom_site_label_1
_geom_bond_atom_site_label_2
_geom_bond_distance
_geom_bond_site_symmetry_2
Zn1 O6 1.9706(18) .
Zn1 O11 1.9770(17) 2_666
Zn1 N1 2.013(2) .
Zn1 N12 2.041(2) .
Zn1 C16 2.590(3) .
Zn2 O8 1.9788(18) .
Zn2 O4 2.0067(17) 2_765
Zn2 N8 2.011(2) .
Zn2 N6 2.054(2) .
C1 O2 1.212(4) .
C1 O1 1.309(4) .
C1 C2 1.491(4) .
C2 C3 1.369(5) .
C2 C7 1.399(5) .
C3 C4 1.396(4) .
C3 H3 0.9300 .
C4 C5 1.378(4) .
C4 H4 0.9300 .
C5 C6 1.397(4) .
C5 C8 1.496(4) .
C6 C7 1.360(4) .
C6 H6 0.9300 .
C7 H7 0.9300 .
C8 O3 1.423(4) .
C8 H8A 0.9700 .
C8 H8B 0.9700 .
C9 C10 1.382(3) .
C9 C14 1.393(4) .
C9 H9 0.9300 .
C10 O3 1.365(3) .
C10 C11 1.392(4) .
C11 C12 1.386(4) .
C11 H11 0.9300 .
C12 C13 1.380(3) .
C12 C16 1.507(3) .
C13 C14 1.387(3) .
C13 H13 0.9300 .
C14 C15 1.492(3) .
C15 O5 1.252(3) .
C15 O4 1.269(3) .
C16 O7 1.228(3) .
C16 O6 1.273(3) .
C17 N11 1.309(3) .
C17 N10 1.334(3) .
C17 H17 0.9300 .
C18 N12 1.326(3) .
C18 N10 1.327(3) .
C18 H18 0.9300 .
C19 N10 1.469(3) .
C19 C20 1.519(4) .
C19 H19A 0.9700 .
C19 H19B 0.9700 .
C20 C21 1.517(4) .
C20 H20A 0.9700 .
C20 H20B 0.9700 .
C21 N9 1.459(4) .
C21 H21A 0.9700 .
C21 H21B 0.9700 .
C22 N7 1.282(4) .
C22 N9 1.347(3) .
C22 H22 0.9300 .
C23 N9 1.317(4) .
C23 N8 1.327(3) .
C23 H23 0.9300 .
C24 N5 1.309(3) .
C24 N6 1.363(3) .
C24 H24 0.9300 .
C25 N6 1.325(3) .
C25 N4 1.330(3) .
C25 H25 0.9300 .
C26 C27 1.506(4) .
C26 C28 1.517(4) .
C26 H26A 0.9700 .
C26 H26B 0.9700 .
C27 N3 1.458(4) .
C27 H27A 0.9700 .
C27 H27B 0.9700 .
C28 N4 1.465(3) .
C28 H28A 0.9700 .
C28 H28B 0.9700 .
C29 N3 1.309(4) .
C29 N1 1.332(3) .
C29 H29 0.9300 .
C30 N2 1.308(4) .
C30 N1 1.344(3) .
C30 H30 0.9300 .
C31 O9 1.238(3) .
C31 O8 1.272(3) .
C31 C32 1.504(4) .
C32 C33 1.385(3) .
C32 C37 1.386(4) .
C33 C34 1.387(3) .
C33 H33 0.9300 .
C34 C35 1.386(4) .
C34 C38 1.493(4) .
C35 C36 1.382(4) .
C35 H35 0.9300 .
C36 O12 1.365(3) .
C36 C37 1.384(4) .
C37 H37 0.9300 .
C38 O10 1.245(3) .
C38 O11 1.273(3) .
C39 O12 1.411(3) .
C39 C40 1.503(4) .
C39 H39A 0.9700 .
C39 H39B 0.9700 .
C40 C45 1.381(4) .
C40 C41 1.392(5) .
C41 C42 1.371(4) .
C41 H41 0.9300 .
C42 C43 1.385(4) .
C42 H42 0.9300 .
C43 C44 1.376(4) .
C43 C46 1.504(4) .
C44 C45 1.389(4) .
C44 H44 0.9300 .
C45 H45 0.9300 .
C46 O13 1.205(4) .
C46 O14 1.299(4) .
N2 N3 1.365(3) .
N4 N5 1.352(3) .
N7 N8 1.392(3) .
N11 N12 1.378(3) .
O1 H1 0.8200 .
O4 Zn2 2.0067(17) 2_765
O11 Zn1 1.9770(17) 2_666
O14 H14 0.8200 .
O1W H1B 0.832(18) .
O1W H1A 0.835(18) .
O2W H2A 0.878(19) .
O2W H2B 0.880(19) .

loop_
_geom_hbond_atom_site_label_D
_geom_hbond_atom_site_label_H
_geom_hbond_atom_site_label_A
_geom_hbond_distance_DH
_geom_hbond_distance_HA
_geom_hbond_distance_DA
_geom_hbond_angle_DHA
_geom_hbond_site_symmetry_A
O1W H1B O2W 0.832(18) 2.20(2) 3.025(4) 173(5) 2_755
O1W H1A O2 0.835(18) 2.26(3) 3.061(5) 160(6) .
O2W H2A O9 0.878(19) 2.00(3) 2.837(4) 160(5) .
O1 H1 O5 0.82 1.81 2.589(3) 157.8 1_545
O14 H14 O10 0.82 1.78 2.567(3) 160.1 1_565

loop_
_geom_torsion_atom_site_label_1
_geom_torsion_atom_site_label_2
_geom_torsion_atom_site_label_3
_geom_torsion_atom_site_label_4
_geom_torsion
_geom_torsion_site_symmetry_1
_geom_torsion_site_symmetry_4
O2 C1 C2 C3 158.1(4) . .
O1 C1 C2 C3 -18.7(5) . .
O2 C1 C2 C7 -16.9(6) . .
O1 C1 C2 C7 166.2(3) . .
C7 C2 C3 C4 0.7(6) . .
C1 C2 C3 C4 -174.4(3) . .
C2 C3 C4 C5 -0.2(6) . .
C3 C4 C5 C6 -1.9(5) . .
C3 C4 C5 C8 179.0(3) . .
C4 C5 C6 C7 3.4(5) . .
C8 C5 C6 C7 -177.5(3) . .
C5 C6 C7 C2 -3.0(6) . .
C3 C2 C7 C6 0.9(5) . .
C1 C2 C7 C6 176.0(3) . .
C4 C5 C8 O3 118.7(4) . .
C6 C5 C8 O3 -60.4(4) . .
C14 C9 C10 O3 -176.2(3) . .
C14 C9 C10 C11 -0.3(4) . .
O3 C10 C11 C12 174.6(2) . .
C9 C10 C11 C12 -1.7(4) . .
C10 C11 C12 C13 2.0(4) . .
C10 C11 C12 C16 -179.0(2) . .
C11 C12 C13 C14 -0.3(4) . .
C16 C12 C13 C14 -179.3(2) . .
C12 C13 C14 C9 -1.7(4) . .
C12 C13 C14 C15 -179.4(2) . .
C10 C9 C14 C13 2.0(4) . .
C10 C9 C14 C15 179.7(2) . .
C13 C14 C15 O5 -6.9(4) . .
C9 C14 C15 O5 175.5(3) . .
C13 C14 C15 O4 173.4(2) . .
C9 C14 C15 O4 -4.3(4) . .
C13 C12 C16 O7 -9.0(4) . .
C11 C12 C16 O7 172.0(3) . .
C13 C12 C16 O6 168.1(2) . .
C11 C12 C16 O6 -10.8(4) . .
C13 C12 C16 Zn1 156.0(6) . .
C11 C12 C16 Zn1 -23.0(8) . .
O6 Zn1 C16 O7 -178.9(3) . .
O11 Zn1 C16 O7 -174.98(15) 2_666 .
N1 Zn1 C16 O7 -49.17(17) . .
N12 Zn1 C16 O7 59.44(18) . .
O11 Zn1 C16 O6 3.9(2) 2_666 .
N1 Zn1 C16 O6 129.70(17) . .
N12 Zn1 C16 O6 -121.69(17) . .
O6 Zn1 C16 C12 14.6(6) . .
O11 Zn1 C16 C12 18.5(7) 2_666 .
N1 Zn1 C16 C12 144.3(7) . .
N12 Zn1 C16 C12 -107.1(7) . .
N10 C19 C20 C21 75.1(3) . .
C19 C20 C21 N9 -174.7(2) . .
C28 C26 C27 N3 175.3(2) . .
C27 C26 C28 N4 -73.4(3) . .
O9 C31 C32 C33 8.7(4) . .
O8 C31 C32 C33 -168.2(2) . .
O9 C31 C32 C37 -172.7(3) . .
O8 C31 C32 C37 10.4(4) . .
C37 C32 C33 C34 -1.4(4) . .
C31 C32 C33 C34 177.3(2) . .
C32 C33 C34 C35 1.5(4) . .
C32 C33 C34 C38 179.4(2) . .
C33 C34 C35 C36 0.2(4) . .
C38 C34 C35 C36 -177.7(3) . .
C34 C35 C36 O12 177.2(3) . .
C34 C35 C36 C37 -2.1(4) . .
O12 C36 C37 C32 -177.0(3) . .
C35 C36 C37 C32 2.2(4) . .
C33 C32 C37 C36 -0.5(4) . .
C31 C32 C37 C36 -179.1(3) . .
C35 C34 C38 O10 -171.9(3) . .
C33 C34 C38 O10 10.2(4) . .
C35 C34 C38 O11 7.3(4) . .
C33 C34 C38 O11 -170.6(2) . .
O12 C39 C40 C45 -125.5(3) . .
O12 C39 C40 C41 51.5(4) . .
C45 C40 C41 C42 4.2(5) . .
C39 C40 C41 C42 -172.9(3) . .
C40 C41 C42 C43 -1.8(5) . .
C41 C42 C43 C44 -1.3(5) . .
C41 C42 C43 C46 175.8(3) . .
C42 C43 C44 C45 2.0(5) . .
C46 C43 C44 C45 -175.1(3) . .
C41 C40 C45 C44 -3.4(5) . .
C39 C40 C45 C44 173.6(3) . .
C43 C44 C45 C40 0.4(5) . .
C44 C43 C46 O13 -169.6(3) . .
C42 C43 C46 O13 13.3(5) . .
C44 C43 C46 O14 10.8(4) . .
C42 C43 C46 O14 -166.4(3) . .
N3 C29 N1 C30 -0.8(3) . .
N3 C29 N1 Zn1 -174.97(17) . .
N2 C30 N1 C29 0.8(3) . .
N2 C30 N1 Zn1 174.3(2) . .
O6 Zn1 N1 C29 157.33(19) . .
O11 Zn1 N1 C29 -93.0(2) 2_666 .
N12 Zn1 N1 C29 27.8(2) . .
C16 Zn1 N1 C29 132.2(2) . .
O6 Zn1 N1 C30 -14.9(3) . .
O11 Zn1 N1 C30 94.7(2) 2_666 .
N12 Zn1 N1 C30 -144.5(2) . .
C16 Zn1 N1 C30 -40.1(3) . .
N1 C30 N2 N3 -0.4(4) . .
N1 C29 N3 N2 0.7(3) . .
N1 C29 N3 C27 176.2(2) . .
C30 N2 N3 C29 -0.2(3) . .
C30 N2 N3 C27 -176.1(3) . .
C26 C27 N3 C29 -96.1(3) . .
C26 C27 N3 N2 79.0(3) . .
N6 C25 N4 N5 -0.1(4) . .
N6 C25 N4 C28 179.0(3) . .
C26 C28 N4 C25 -107.5(3) . .
C26 C28 N4 N5 71.5(4) . .
N6 C24 N5 N4 -0.6(3) . .
C25 N4 N5 C24 0.4(3) . .
C28 N4 N5 C24 -178.8(3) . .
N4 C25 N6 C24 -0.2(3) . .
N4 C25 N6 Zn2 -174.77(19) . .
N5 C24 N6 C25 0.6(4) . .
N5 C24 N6 Zn2 175.2(2) . .
O8 Zn2 N6 C25 -133.4(3) . .
O4 Zn2 N6 C25 -22.6(3) 2_765 .
N8 Zn2 N6 C25 101.1(3) . .
O8 Zn2 N6 C24 53.4(3) . .
O4 Zn2 N6 C24 164.2(2) 2_765 .
N8 Zn2 N6 C24 -72.1(3) . .
N9 C22 N7 N8 -0.2(3) . .
N9 C23 N8 N7 -0.4(3) . .
N9 C23 N8 Zn2 171.86(17) . .
C22 N7 N8 C23 0.3(3) . .
C22 N7 N8 Zn2 -171.2(2) . .
O8 Zn2 N8 C23 -158.24(19) . .
O4 Zn2 N8 C23 89.7(2) 2_765 .
N6 Zn2 N8 C23 -37.0(2) . .
O8 Zn2 N8 N7 11.5(2) . .
O4 Zn2 N8 N7 -100.5(2) 2_765 .
N6 Zn2 N8 N7 132.7(2) . .
N8 C23 N9 C22 0.3(3) . .
N8 C23 N9 C21 -174.3(3) . .
N7 C22 N9 C23 -0.1(3) . .
N7 C22 N9 C21 174.9(3) . .
C20 C21 N9 C23 109.0(3) . .
C20 C21 N9 C22 -65.0(3) . .
N12 C18 N10 C17 -0.2(4) . .
N12 C18 N10 C19 -179.8(3) . .
N11 C17 N10 C18 0.5(3) . .
N11 C17 N10 C19 -179.8(3) . .
C20 C19 N10 C18 99.0(4) . .
C20 C19 N10 C17 -80.6(4) . .
N10 C17 N11 N12 -0.7(3) . .
N10 C18 N12 N11 -0.3(3) . .
N10 C18 N12 Zn1 -179.77(19) . .
C17 N11 N12 C18 0.6(3) . .
C17 N11 N12 Zn1 -179.9(2) . .
O6 Zn1 N12 C18 125.6(2) . .
O11 Zn1 N12 C18 18.3(3) 2_666 .
N1 Zn1 N12 C18 -100.9(3) . .
C16 Zn1 N12 C18 151.9(3) . .
O6 Zn1 N12 N11 -53.7(3) . .
O11 Zn1 N12 N11 -161.1(2) 2_666 .
N1 Zn1 N12 N11 79.7(3) . .
C16 Zn1 N12 N11 -27.5(3) . .
C9 C10 O3 C8 -35.8(4) . .
C11 C10 O3 C8 148.1(3) . .
C5 C8 O3 C10 125.6(3) . .
O5 C15 O4 Zn2 4.7(3) . 2_765
C14 C15 O4 Zn2 -175.56(19) . 2_765
O7 C16 O6 Zn1 1.3(3) . .
C12 C16 O6 Zn1 -175.75(18) . .
O11 Zn1 O6 C16 -176.78(17) 2_666 .
N1 Zn1 O6 C16 -59.90(19) . .
N12 Zn1 O6 C16 66.00(18) . .
O9 C31 O8 Zn2 -3.0(3) . .
C32 C31 O8 Zn2 173.75(18) . .
O4 Zn2 O8 C31 173.08(18) 2_765 .
N8 Zn2 O8 C31 54.21(19) . .
N6 Zn2 O8 C31 -65.15(19) . .
O10 C38 O11 Zn1 -8.8(4) . 2_666
C34 C38 O11 Zn1 172.01(18) . 2_666
C35 C36 O12 C39 -166.0(3) . .
C37 C36 O12 C39 13.2(5) . .
C40 C39 O12 C36 159.9(3) . .
